data_1517634
loop_
_publ_author_name
'Tiffany M. Smith'
'Jose Vargas'
'Diona Symester'
'Michael Tichenor'
'Charles J. O-Connor'
'Jon Zubieta'

_publ_section_title
;
 Metal-organophosphonate chemistry: Hydrothermal syntheses and structures
 of copper(II)-xylyldiphosphonates with organonitrogen coligands
;
_journal_name_full
;
Inorganica Chimica Acta
;
_journal_page_first 63
_journal_page_last 77
_journal_volume 403
_journal_year 2013
_chemical_formula_moiety 'C64 H62 Cl4 Cu4 N12 O12 P4, C8 H12 O6 P2, 2(Cl), 4(O), 4(H2 O)'
_chemical_formula_sum 'C72 H82 Cl6 Cu4 N12 O26 P6'
_chemical_formula_weight 2184.18
_space_group_IT_number 15
_symmetry_cell_setting monoclinic
_symmetry_space_group_name_Hall '-C 2yc'
_symmetry_space_group_name_H-M 'C 1 2/c 1'
_atom_sites_solution_hydrogens geom
_atom_sites_solution_primary direct
_atom_sites_solution_secondary difmap
_cell_angle_alpha 90.00
_cell_angle_beta 92.153(2)
_cell_angle_gamma 90.00
_cell_formula_units_Z 4
_cell_length_a 14.0898(15)
_cell_length_b 20.701(3)
_cell_length_c 29.256(4)
_cell_measurement_reflns_used 6375
_cell_measurement_temperature 90(2)
_cell_measurement_theta_max 27.11
_cell_measurement_theta_min 3.35
_cell_volume 8527.2(19)
_computing_cell_refinement 'Bruker SAINT (Bruker, 2011)'
_computing_data_collection 'Bruker APEX2 (Bruker, 2011)'
_computing_data_reduction 'Bruker SAINT (Bruker, 2011)'
_computing_molecular_graphics 'CrystalMaker (Palmer, 2010)'
_computing_publication_material 'Bruker SHELXTL (Bruker, 2011)'
_computing_structure_refinement 'SHELXL-97 (Sheldrick, 2008)'
_computing_structure_solution 'SHELXS-97 (Sheldrick, 2008)'
_diffrn_ambient_temperature 90(2)
_diffrn_measured_fraction_theta_full 0.995
_diffrn_measured_fraction_theta_max 0.995
_diffrn_measurement_device_type 'Bruker APEX-II CCD'
_diffrn_measurement_method '\f and \w scans'
_diffrn_radiation_monochromator graphite
_diffrn_radiation_source 'fine-focus sealed tube'
_diffrn_radiation_type MoK\a
_diffrn_radiation_wavelength 0.71073
_diffrn_reflns_av_R_equivalents 0.0557
_diffrn_reflns_av_sigmaI/netI 0.0762
_diffrn_reflns_limit_h_max 17
_diffrn_reflns_limit_h_min -17
_diffrn_reflns_limit_k_max 25
_diffrn_reflns_limit_k_min -24
_diffrn_reflns_limit_l_max 17
_diffrn_reflns_limit_l_min -35
_diffrn_reflns_number 18607
_diffrn_reflns_theta_full 25.68
_diffrn_reflns_theta_max 25.68
_diffrn_reflns_theta_min 3.34
_exptl_absorpt_coefficient_mu 1.370
_exptl_absorpt_correction_T_max 0.896
_exptl_absorpt_correction_T_min 0.760
_exptl_absorpt_correction_type multi-scan
_exptl_absorpt_process_details 'SADABS SHELXL-97 (Sheldrick, 2008)'
_exptl_crystal_colour green
_exptl_crystal_density_diffrn 1.701
_exptl_crystal_density_method 'not measured'
_exptl_crystal_description block
_exptl_crystal_F_000 4456
_exptl_crystal_size_max 0.2
_exptl_crystal_size_mid 0.18
_exptl_crystal_size_min 0.08
_refine_diff_density_max 1.531
_refine_diff_density_min -1.835
_refine_diff_density_rms 0.123
_refine_ls_extinction_method none
_refine_ls_goodness_of_fit_ref 1.030
_refine_ls_hydrogen_treatment mixed
_refine_ls_matrix_type full
_refine_ls_number_parameters 621
_refine_ls_number_reflns 8071
_refine_ls_number_restraints 6
_refine_ls_restrained_S_all 1.030
_refine_ls_R_factor_all 0.0870
_refine_ls_R_factor_gt 0.0551
_refine_ls_shift/su_max 0.001
_refine_ls_shift/su_mean 0.000
_refine_ls_structure_factor_coef Fsqd
_refine_ls_weighting_details 'calc w=1/[\s^2^(Fo^2^)+(0.0527P)^2^+50.0324P] where P=(Fo^2^+2Fc^2^)/3'
_refine_ls_weighting_scheme calc
_refine_ls_wR_factor_gt 0.1231
_refine_ls_wR_factor_ref 0.1388
_reflns_number_gt 5641
_reflns_number_total 8071
_reflns_threshold_expression >2sigma(I)
_cod_data_source_file ICA-2013-403-63-77-12.cif
_cod_data_source_block compound_12
_cod_original_cell_volume 8526.9(17)
_cod_original_sg_symbol_Hall -C2yc
_cod_original_sg_symbol_H-M C2/c
_cod_database_code 1517634

loop_
_symmetry_equiv_pos_as_xyz
'x, y, z'
'-x, y, -z+1/2'
'x+1/2, y+1/2, z'
'-x+1/2, y+1/2, -z+1/2'
'-x, -y, -z'
'x, -y, z-1/2'
'-x+1/2, -y+1/2, -z'
'x+1/2, -y+1/2, z-1/2'

loop_
_atom_site_label
_atom_site_type_symbol
_atom_site_fract_x
_atom_site_fract_y
_atom_site_fract_z
_atom_site_U_iso_or_equiv
_atom_site_adp_type
_atom_site_occupancy
_atom_site_symmetry_multiplicity
_atom_site_calc_flag
_atom_site_refinement_flags
_atom_site_disorder_assembly
_atom_site_disorder_group
Cu1 Cu 0.72412(4) 0.36507(3) 0.22411(2) 0.01314(16) Uani 1 1 d . . .
Cu2 Cu 0.72752(4) 0.03441(3) 0.23276(2) 0.01286(16) Uani 1 1 d . . .
Cl1 Cl 0.87261(9) 0.39456(6) 0.21272(4) 0.0187(3) Uani 1 1 d . . .
Cl2 Cl 0.87699(8) 0.00524(6) 0.22818(4) 0.0177(3) Uani 1 1 d . . .
Cl90 Cl 0.86353(19) 0.48314(12) 0.02541(10) 0.0844(8) Uani 1 1 d . . .
P1 P 0.75683(8) 0.20210(6) 0.22600(4) 0.0115(3) Uani 1 1 d . . .
P2 P 1.08538(11) 0.19525(11) 0.01105(5) 0.0417(5) Uani 1 1 d . . .
P3 P 0.59483(9) 0.19458(6) 0.10668(4) 0.0112(3) Uani 1 1 d . . .
O1 O 0.7169(2) 0.13870(16) 0.20357(11) 0.0122(7) Uani 1 1 d . . .
O2 O 0.7190(2) 0.26111(16) 0.20022(10) 0.0109(7) Uani 1 1 d . . .
O3 O 0.7360(2) 0.20256(16) 0.27695(11) 0.0135(7) Uani 1 1 d . . .
O4A O 1.1175(11) 0.2696(8) 0.0355(5) 0.040(4) Uani 0.546(17) 1 d P A 1
O4B O 1.1313(12) 0.2369(8) 0.0379(6) 0.031(4) Uani 0.454(17) 1 d P A 2
O5 O 1.0823(3) 0.2080(2) -0.04150(12) 0.0287(10) Uani 1 1 d . A .
H5' H 1.0521 0.2422 -0.0472 0.034 Uiso 1 1 calc R . .
O6A O 1.1571(10) 0.1531(10) 0.0255(4) 0.038(4) Uani 0.454(17) 1 d P A 1
O6B O 1.1303(8) 0.1217(6) 0.0163(4) 0.028(3) Uani 0.546(17) 1 d P A 2
O7 O 0.6102(2) 0.26403(16) 0.12705(11) 0.0156(8) Uani 1 1 d . . .
H7' H 0.6472 0.2620 0.1502 0.019 Uiso 1 1 calc R . .
O8 O 0.5810(2) 0.14733(17) 0.14605(11) 0.0142(8) Uani 1 1 d . . .
H8' H 0.6324 0.1430 0.1612 0.017 Uiso 1 1 calc R . .
O9 O 0.5113(2) 0.19550(17) 0.07314(11) 0.0155(8) Uani 1 1 d . . .
O90A O -0.0283(8) 0.4137(4) 0.9869(3) 0.026(3) Uani 0.454(17) 1 d P A 1
O90B O 0.0293(7) 0.4160(4) 0.9706(3) 0.029(3) Uani 0.546(17) 1 d P A 2
O91 O 0.5507(3) 0.2031(2) 0.28887(13) 0.0256(9) Uani 1 1 d D . .
H91A H 0.528(4) 0.190(3) 0.3134(13) 0.031 Uiso 1 1 d D . .
H91B H 0.606(2) 0.189(3) 0.2859(19) 0.031 Uiso 1 1 d D . .
O92 O 0.1856(3) 0.3616(3) 0.0086(2) 0.070(2) Uani 1 1 d D . .
H92A H 0.159(6) 0.328(3) 0.018(3) 0.084 Uiso 1 1 d D . .
H92B H 0.148(5) 0.391(3) 0.000(3) 0.084 Uiso 1 1 d D . .
O93A O 0.157(3) 0.017(3) 0.9883(15) 0.24(2) Uani 0.454(17) 1 d P A 1
O93B O 0.1376(8) 0.0082(11) 0.9794(6) 0.069(5) Uani 0.546(17) 1 d P A 2
N1 N 0.6611(3) 0.39439(19) 0.16429(13) 0.0118(9) Uani 1 1 d . . .
N2 N 0.5891(3) 0.36039(19) 0.23916(13) 0.0111(9) Uani 1 1 d . . .
N3 N 0.7384(3) 0.3483(2) 0.29208(13) 0.0138(9) Uani 1 1 d . . .
N4 N 0.7303(3) 0.0553(2) 0.30000(13) 0.0132(9) Uani 1 1 d . . .
N5 N 0.5917(3) 0.03717(19) 0.24302(13) 0.0103(8) Uani 1 1 d . . .
N6 N 0.6756(3) 0.0074(2) 0.17034(14) 0.0146(9) Uani 1 1 d . . .
C1 C 0.8184(4) 0.3323(3) 0.31510(17) 0.0180(11) Uani 1 1 d . . .
H1 H 0.8772 0.3392 0.3010 0.022 Uiso 1 1 calc R . .
C2 C 0.8197(4) 0.3061(3) 0.35858(18) 0.0211(12) Uani 1 1 d . . .
H2 H 0.8782 0.2957 0.3740 0.025 Uiso 1 1 calc R . .
C3 C 0.7344(4) 0.2954(3) 0.37947(17) 0.0188(11) Uani 1 1 d . . .
H3 H 0.7336 0.2771 0.4092 0.023 Uiso 1 1 calc R . .
C4 C 0.6498(4) 0.3120(2) 0.35603(17) 0.0162(11) Uani 1 1 d . . .
H4 H 0.5903 0.3046 0.3693 0.019 Uiso 1 1 calc R . .
C5 C 0.6543(3) 0.3394(2) 0.31308(16) 0.0137(10) Uani 1 1 d . . .
C6 C 0.5706(3) 0.3554(2) 0.28337(16) 0.0119(10) Uani 1 1 d . . .
C7 C 0.5247(3) 0.3674(2) 0.20534(16) 0.0108(10) Uani 1 1 d . . .
C8 C 0.5647(3) 0.3926(2) 0.16281(16) 0.0127(10) Uani 1 1 d . . .
C9 C 0.5118(4) 0.4172(2) 0.12582(17) 0.0160(11) Uani 1 1 d . . .
H9 H 0.4444 0.4174 0.1258 0.019 Uiso 1 1 calc R . .
C10 C 0.5592(4) 0.4416(3) 0.08882(17) 0.0219(12) Uani 1 1 d . . .
H10 H 0.5245 0.4590 0.0632 0.026 Uiso 1 1 calc R . .
C11 C 0.6571(4) 0.4405(3) 0.08967(17) 0.0182(11) Uani 1 1 d . . .
H11 H 0.6905 0.4557 0.0642 0.022 Uiso 1 1 calc R . .
C12 C 0.7056(4) 0.4172(2) 0.12784(17) 0.0176(11) Uani 1 1 d . . .
H12 H 0.7731 0.4173 0.1285 0.021 Uiso 1 1 calc R . .
C13 C 0.8068(4) 0.0745(2) 0.32489(18) 0.0187(11) Uani 1 1 d . . .
H13 H 0.8678 0.0697 0.3125 0.022 Uiso 1 1 calc R . .
C14 C 0.8000(4) 0.1010(3) 0.36821(17) 0.0202(12) Uani 1 1 d . . .
H14 H 0.8555 0.1147 0.3850 0.024 Uiso 1 1 calc R . .
C15 C 0.7124(4) 0.1073(3) 0.38661(18) 0.0210(12) Uani 1 1 d . . .
H15 H 0.7063 0.1259 0.4161 0.025 Uiso 1 1 calc R . .
C16 C 0.6322(4) 0.0860(2) 0.36134(16) 0.0143(11) Uani 1 1 d . . .
H16 H 0.5707 0.0892 0.3734 0.017 Uiso 1 1 calc R . .
C17 C 0.6443(3) 0.0602(2) 0.31849(16) 0.0124(10) Uani 1 1 d . . .
C18 C 0.5648(3) 0.0419(2) 0.28636(16) 0.0125(10) Uani 1 1 d . . .
C19 C 0.4683(3) 0.0299(2) 0.29365(16) 0.0123(10) Uani 1 1 d . . .
C20 C 0.5802(3) 0.0060(2) 0.16537(16) 0.0127(10) Uani 1 1 d . . .
C21 C 0.5339(4) -0.0203(2) 0.12723(17) 0.0172(11) Uani 1 1 d . . .
H21 H 0.4666 -0.0230 0.1253 0.021 Uiso 1 1 calc R . .
C22 C 0.5879(4) -0.0424(3) 0.09183(18) 0.0217(12) Uani 1 1 d . . .
H22 H 0.5578 -0.0603 0.0651 0.026 Uiso 1 1 calc R . .
C23 C 0.6865(4) -0.0383(3) 0.09560(18) 0.0214(12) Uani 1 1 d . . .
H23 H 0.7247 -0.0522 0.0714 0.026 Uiso 1 1 calc R . .
C24 C 0.7273(4) -0.0133(2) 0.13562(17) 0.0175(11) Uani 1 1 d . . .
H24 H 0.7945 -0.0108 0.1386 0.021 Uiso 1 1 calc R . .
C25 C 0.8839(3) 0.1970(3) 0.22194(17) 0.0153(11) Uani 1 1 d . . .
H25A H 0.9136 0.2353 0.2369 0.018 Uiso 1 1 calc R . .
H25B H 0.9072 0.1581 0.2386 0.018 Uiso 1 1 calc R . .
C26 C 0.9145(3) 0.1936(3) 0.17276(17) 0.0168(11) Uani 1 1 d . A .
C27 C 0.9273(3) 0.1342(3) 0.15161(17) 0.0185(11) Uani 1 1 d . . .
H27 H 0.9232 0.0955 0.1689 0.022 Uiso 1 1 calc R . .
C28 C 0.9462(4) 0.1311(3) 0.10527(19) 0.0228(12) Uani 1 1 d . A .
H28 H 0.9542 0.0902 0.0913 0.027 Uiso 1 1 calc R . .
C29 C 0.9534(3) 0.1864(3) 0.07927(18) 0.0213(12) Uani 1 1 d . . .
C30 C 0.9439(3) 0.2464(3) 0.10097(18) 0.0198(12) Uani 1 1 d . A .
H30 H 0.9507 0.2850 0.0839 0.024 Uiso 1 1 calc R . .
C31 C 0.9247(3) 0.2500(3) 0.14702(17) 0.0181(11) Uani 1 1 d . . .
H31 H 0.9184 0.2909 0.1612 0.022 Uiso 1 1 calc R A .
C32 C 0.9669(4) 0.1840(3) 0.02802(18) 0.0253(13) Uani 1 1 d . A .
H32A H 0.9265 0.2177 0.0132 0.030 Uiso 1 1 calc R . .
H32B H 0.9442 0.1416 0.0164 0.030 Uiso 1 1 calc R . .
C33 C 0.7024(3) 0.1716(3) 0.07910(17) 0.0160(11) Uani 1 1 d . . .
H33A H 0.7560 0.1739 0.1019 0.019 Uiso 1 1 calc R . .
H33B H 0.6963 0.1261 0.0690 0.019 Uiso 1 1 calc R . .
C34 C 0.7260(3) 0.2127(2) 0.03830(17) 0.0141(11) Uani 1 1 d . . .
C35 C 0.7251(3) 0.1856(2) -0.00527(17) 0.0143(11) Uani 1 1 d . . .
H35 H 0.7074 0.1416 -0.0094 0.017 Uiso 1 1 calc R . .
C36 C 0.7499(3) 0.2776(2) 0.04294(17) 0.0153(11) Uani 1 1 d . . .
H36 H 0.7493 0.2973 0.0723 0.018 Uiso 1 1 calc R . .

loop_
_atom_site_aniso_label
_atom_site_aniso_U_11
_atom_site_aniso_U_22
_atom_site_aniso_U_33
_atom_site_aniso_U_23
_atom_site_aniso_U_13
_atom_site_aniso_U_12
Cu1 0.0120(3) 0.0140(3) 0.0134(3) 0.0001(3) 0.0004(2) -0.0021(3)
Cu2 0.0104(3) 0.0137(3) 0.0143(3) -0.0016(3) -0.0014(2) 0.0020(2)
Cl1 0.0154(6) 0.0166(6) 0.0241(7) -0.0013(5) 0.0018(5) -0.0054(5)
Cl2 0.0127(6) 0.0167(6) 0.0237(7) 0.0000(5) -0.0009(5) 0.0039(5)
Cl90 0.0886(18) 0.0629(15) 0.101(2) -0.0132(14) 0.0006(15) -0.0037(14)
P1 0.0086(6) 0.0154(7) 0.0106(6) 0.0022(5) 0.0011(5) -0.0006(5)
P2 0.0177(8) 0.0946(16) 0.0130(8) 0.0148(9) 0.0047(6) 0.0249(9)
P3 0.0119(6) 0.0113(6) 0.0105(6) 0.0005(5) -0.0003(5) -0.0006(5)
O1 0.0136(17) 0.0109(18) 0.0121(17) 0.0009(14) -0.0001(13) -0.0010(14)
O2 0.0125(17) 0.0115(17) 0.0088(16) -0.0015(14) -0.0004(13) -0.0008(14)
O3 0.0172(17) 0.0121(17) 0.0113(17) 0.0011(14) 0.0002(14) 0.0012(15)
O4A 0.038(7) 0.071(10) 0.013(5) -0.008(7) 0.002(4) -0.023(8)
O4B 0.025(7) 0.049(9) 0.018(6) -0.004(8) 0.000(4) -0.017(8)
O5 0.029(2) 0.046(3) 0.0113(19) 0.0063(18) 0.0024(16) 0.025(2)
O6A 0.023(7) 0.077(12) 0.014(6) 0.022(7) 0.005(5) 0.024(7)
O6B 0.026(6) 0.039(7) 0.020(5) 0.010(4) -0.001(4) 0.012(5)
O7 0.0190(19) 0.0142(18) 0.0132(18) 0.0005(15) -0.0049(14) 0.0003(15)
O8 0.0093(17) 0.0205(19) 0.0125(18) 0.0057(15) -0.0034(13) -0.0039(15)
O9 0.0125(17) 0.0207(19) 0.0129(18) -0.0003(15) -0.0041(14) 0.0002(15)
O90A 0.015(7) 0.030(5) 0.033(6) -0.009(4) 0.007(4) -0.011(4)
O90B 0.015(6) 0.035(5) 0.038(5) -0.007(4) -0.008(4) 0.002(4)
O91 0.0146(19) 0.043(3) 0.020(2) 0.0011(19) 0.0070(16) -0.0028(19)
O92 0.033(3) 0.089(5) 0.086(5) -0.059(4) -0.023(3) 0.027(3)
O93A 0.22(4) 0.34(6) 0.17(3) 0.11(3) -0.01(3) -0.12(4)
O93B 0.010(5) 0.142(14) 0.054(7) 0.058(8) -0.004(4) 0.016(6)
N1 0.014(2) 0.007(2) 0.015(2) -0.0007(17) 0.0026(17) -0.0010(17)
N2 0.016(2) 0.007(2) 0.010(2) -0.0009(16) 0.0006(16) 0.0008(17)
N3 0.013(2) 0.014(2) 0.015(2) -0.0046(17) -0.0022(17) -0.0028(17)
N4 0.014(2) 0.012(2) 0.013(2) 0.0022(17) -0.0023(17) 0.0013(17)
N5 0.012(2) 0.011(2) 0.008(2) 0.0005(16) -0.0012(16) -0.0006(17)
N6 0.017(2) 0.011(2) 0.015(2) 0.0000(18) 0.0005(17) 0.0025(18)
C1 0.015(3) 0.017(3) 0.021(3) -0.006(2) -0.002(2) 0.000(2)
C2 0.019(3) 0.027(3) 0.016(3) -0.001(2) -0.008(2) 0.004(2)
C3 0.020(3) 0.024(3) 0.012(3) 0.000(2) -0.006(2) 0.001(2)
C4 0.019(3) 0.017(3) 0.012(3) -0.004(2) 0.001(2) 0.000(2)
C5 0.015(3) 0.014(3) 0.013(2) -0.006(2) -0.001(2) 0.001(2)
C6 0.016(2) 0.006(2) 0.014(2) -0.001(2) 0.002(2) -0.003(2)
C7 0.016(2) 0.007(2) 0.010(2) -0.0001(19) -0.0019(19) 0.003(2)
C8 0.019(3) 0.006(2) 0.013(3) -0.004(2) 0.002(2) -0.002(2)
C9 0.017(3) 0.014(3) 0.017(3) 0.001(2) 0.002(2) 0.003(2)
C10 0.032(3) 0.023(3) 0.011(3) 0.000(2) 0.001(2) 0.001(3)
C11 0.020(3) 0.022(3) 0.013(3) 0.002(2) 0.009(2) -0.004(2)
C12 0.021(3) 0.017(3) 0.015(3) -0.002(2) 0.006(2) -0.003(2)
C13 0.017(3) 0.015(3) 0.024(3) 0.003(2) -0.004(2) -0.003(2)
C14 0.018(3) 0.024(3) 0.018(3) 0.002(2) -0.006(2) -0.009(2)
C15 0.025(3) 0.017(3) 0.021(3) -0.004(2) -0.005(2) 0.000(2)
C16 0.015(2) 0.015(3) 0.013(2) 0.001(2) -0.003(2) -0.003(2)
C17 0.013(2) 0.011(2) 0.013(2) 0.003(2) -0.0006(19) -0.002(2)
C18 0.015(2) 0.006(2) 0.016(3) 0.001(2) -0.006(2) 0.000(2)
C19 0.015(2) 0.008(2) 0.014(2) -0.001(2) -0.003(2) 0.004(2)
C20 0.014(2) 0.014(3) 0.010(2) 0.002(2) 0.0021(19) -0.001(2)
C21 0.018(3) 0.017(3) 0.016(3) -0.002(2) -0.002(2) 0.000(2)
C22 0.030(3) 0.022(3) 0.013(3) -0.004(2) -0.006(2) 0.004(2)
C23 0.029(3) 0.019(3) 0.016(3) -0.002(2) 0.003(2) 0.009(2)
C24 0.017(3) 0.016(3) 0.019(3) -0.003(2) 0.000(2) 0.004(2)
C25 0.010(2) 0.020(3) 0.016(3) 0.000(2) -0.0006(19) 0.000(2)
C26 0.007(2) 0.023(3) 0.020(3) -0.002(2) -0.002(2) -0.001(2)
C27 0.015(3) 0.024(3) 0.017(3) 0.004(2) 0.003(2) 0.002(2)
C28 0.017(3) 0.023(3) 0.028(3) -0.006(3) 0.002(2) 0.010(2)
C29 0.009(2) 0.035(3) 0.020(3) -0.001(2) 0.001(2) 0.002(2)
C30 0.008(2) 0.030(3) 0.021(3) 0.000(2) 0.003(2) -0.003(2)
C31 0.012(2) 0.024(3) 0.018(3) -0.005(2) 0.002(2) -0.007(2)
C32 0.019(3) 0.035(4) 0.022(3) 0.001(3) 0.001(2) 0.008(3)
C33 0.012(2) 0.016(3) 0.020(3) 0.001(2) 0.002(2) -0.004(2)
C34 0.011(2) 0.015(3) 0.016(3) 0.001(2) 0.002(2) 0.001(2)
C35 0.013(2) 0.014(3) 0.017(3) 0.000(2) 0.003(2) -0.002(2)
C36 0.015(2) 0.018(3) 0.014(3) -0.002(2) -0.001(2) -0.001(2)

loop_
_atom_type_symbol
_atom_type_description
_atom_type_scat_dispersion_real
_atom_type_scat_dispersion_imag
_atom_type_scat_source
C C 0.0033 0.0016 'International Tables Vol C Tables 4.2.6.8 and 6.1.1.4'
N N 0.0061 0.0033 'International Tables Vol C Tables 4.2.6.8 and 6.1.1.4'
O O 0.0106 0.0060 'International Tables Vol C Tables 4.2.6.8 and 6.1.1.4'
P P 0.1023 0.0942 'International Tables Vol C Tables 4.2.6.8 and 6.1.1.4'
Cu Cu 0.3201 1.2651 'International Tables Vol C Tables 4.2.6.8 and 6.1.1.4'
Cl Cl 0.1484 0.1585 'International Tables Vol C Tables 4.2.6.8 and 6.1.1.4'
H H 0.0000 0.0000 'International Tables Vol C Tables 4.2.6.8 and 6.1.1.4'

loop_
_geom_angle_atom_site_label_1
_geom_angle_atom_site_label_2
_geom_angle_atom_site_label_3
_geom_angle
_geom_angle_site_symmetry_1
_geom_angle_site_symmetry_3
N2 Cu1 N3 80.39(16) . .
N2 Cu1 N1 79.18(16) . .
N3 Cu1 N1 157.78(16) . .
N2 Cu1 Cl1 166.28(12) . .
N3 Cu1 Cl1 97.79(12) . .
N1 Cu1 Cl1 99.97(12) . .
N2 Cu1 O2 90.12(14) . .
N3 Cu1 O2 98.13(14) . .
N1 Cu1 O2 90.58(14) . .
Cl1 Cu1 O2 103.59(9) . .
N5 Cu2 N4 80.00(16) . .
N5 Cu2 N6 79.80(16) . .
N4 Cu2 N6 159.34(17) . .
N5 Cu2 Cl2 164.85(13) . .
N4 Cu2 Cl2 97.75(12) . .
N6 Cu2 Cl2 100.61(12) . .
N5 Cu2 O1 88.80(14) . .
N4 Cu2 O1 99.10(14) . .
N6 Cu2 O1 84.78(14) . .
Cl2 Cu2 O1 106.35(9) . .
O2 P1 O3 113.68(19) . .
O2 P1 O1 110.60(18) . .
O3 P1 O1 109.59(19) . .
O2 P1 C25 110.2(2) . .
O3 P1 C25 107.0(2) . .
O1 P1 C25 105.5(2) . .
O4B P2 O6A 83.9(14) . .
O4B P2 O5 118.1(8) . .
O6A P2 O5 113.6(6) . .
O4B P2 O6B 111.6(10) . .
O6A P2 O6B 28.6(6) . .
O5 P2 O6B 104.2(4) . .
O4B P2 O4A 21.3(9) . .
O6A P2 O4A 104.7(12) . .
O5 P2 O4A 104.5(5) . .
O6B P2 O4A 132.8(8) . .
O4B P2 C32 111.4(8) . .
O6A P2 C32 120.9(7) . .
O5 P2 C32 107.9(2) . .
O6B P2 C32 102.3(5) . .
O4A P2 C32 103.5(6) . .
O9 P3 O8 112.39(19) . .
O9 P3 O7 109.25(19) . .
O8 P3 O7 108.65(19) . .
O9 P3 C33 111.1(2) . .
O8 P3 C33 107.5(2) . .
O7 P3 C33 107.8(2) . .
P1 O1 Cu2 127.47(18) . .
P1 O2 Cu1 127.14(18) . .
P2 O5 H5' 109.5 . .
P3 O7 H7' 109.5 . .
P3 O8 H8' 109.5 . .
H91A O91 H91B 111(4) . .
H92A O92 H92B 115(5) . .
C12 N1 C8 118.7(4) . .
C12 N1 Cu1 126.1(3) . .
C8 N1 Cu1 115.1(3) . .
C7 N2 C6 125.4(4) . .
C7 N2 Cu1 117.9(3) . .
C6 N2 Cu1 116.5(3) . .
C1 N3 C5 118.0(4) . .
C1 N3 Cu1 126.2(3) . .
C5 N3 Cu1 114.2(3) . .
C13 N4 C17 118.5(4) . .
C13 N4 Cu2 125.5(3) . .
C17 N4 Cu2 115.0(3) . .
C18 N5 C19 124.6(4) . 2_655
C18 N5 Cu2 117.5(3) . .
C19 N5 Cu2 117.7(3) 2_655 .
C24 N6 C20 118.6(4) . .
C24 N6 Cu2 125.7(3) . .
C20 N6 Cu2 115.4(3) . .
N3 C1 C2 122.9(5) . .
N3 C1 H1 118.5 . .
C2 C1 H1 118.5 . .
C1 C2 C3 119.2(5) . .
C1 C2 H2 120.4 . .
C3 C2 H2 120.4 . .
C2 C3 C4 118.8(5) . .
C2 C3 H3 120.6 . .
C4 C3 H3 120.6 . .
C5 C4 C3 118.7(5) . .
C5 C4 H4 120.6 . .
C3 C4 H4 120.6 . .
N3 C5 C4 122.2(4) . .
N3 C5 C6 113.1(4) . .
C4 C5 C6 124.3(4) . .
N2 C6 C7 115.7(4) . 2_655
N2 C6 C5 114.0(4) . .
C7 C6 C5 130.2(4) 2_655 .
N2 C7 C6 115.8(4) . 2_655
N2 C7 C8 113.3(4) . .
C6 C7 C8 130.6(4) 2_655 .
N1 C8 C9 121.4(4) . .
N1 C8 C7 113.2(4) . .
C9 C8 C7 125.2(4) . .
C8 C9 C10 118.9(5) . .
C8 C9 H9 120.6 . .
C10 C9 H9 120.6 . .
C11 C10 C9 119.3(5) . .
C11 C10 H10 120.3 . .
C9 C10 H10 120.3 . .
C12 C11 C10 119.2(5) . .
C12 C11 H11 120.4 . .
C10 C11 H11 120.4 . .
N1 C12 C11 122.4(5) . .
N1 C12 H12 118.8 . .
C11 C12 H12 118.8 . .
N4 C13 C14 122.1(5) . .
N4 C13 H13 118.9 . .
C14 C13 H13 118.9 . .
C15 C14 C13 119.4(5) . .
C15 C14 H14 120.3 . .
C13 C14 H14 120.3 . .
C14 C15 C16 119.0(5) . .
C14 C15 H15 120.5 . .
C16 C15 H15 120.5 . .
C17 C16 C15 118.5(5) . .
C17 C16 H16 120.8 . .
C15 C16 H16 120.8 . .
N4 C17 C16 122.5(4) . .
N4 C17 C18 113.3(4) . .
C16 C17 C18 123.9(4) . .
N5 C18 C19 116.1(4) . .
N5 C18 C17 112.6(4) . .
C19 C18 C17 131.3(4) . .
N5 C19 C18 116.2(4) 2_655 .
N5 C19 C20 112.6(4) 2_655 2_655
C18 C19 C20 131.1(4) . 2_655
N6 C20 C21 122.3(5) . .
N6 C20 C19 113.1(4) . 2_655
C21 C20 C19 124.4(4) . 2_655
C20 C21 C22 118.5(5) . .
C20 C21 H21 120.7 . .
C22 C21 H21 120.7 . .
C21 C22 C23 119.6(5) . .
C21 C22 H22 120.2 . .
C23 C22 H22 120.2 . .
C24 C23 C22 118.1(5) . .
C24 C23 H23 121.0 . .
C22 C23 H23 121.0 . .
N6 C24 C23 122.7(5) . .
N6 C24 H24 118.7 . .
C23 C24 H24 118.7 . .
C26 C25 P1 112.5(3) . .
C26 C25 H25A 109.1 . .
P1 C25 H25A 109.1 . .
C26 C25 H25B 109.1 . .
P1 C25 H25B 109.1 . .
H25A C25 H25B 107.8 . .
C27 C26 C31 118.7(5) . .
C27 C26 C25 120.5(5) . .
C31 C26 C25 120.7(5) . .
C28 C27 C26 120.3(5) . .
C28 C27 H27 119.8 . .
C26 C27 H27 119.8 . .
C29 C28 C27 121.4(5) . .
C29 C28 H28 119.3 . .
C27 C28 H28 119.3 . .
C28 C29 C30 118.3(5) . .
C28 C29 C32 122.1(5) . .
C30 C29 C32 119.6(5) . .
C31 C30 C29 120.8(5) . .
C31 C30 H30 119.6 . .
C29 C30 H30 119.6 . .
C30 C31 C26 120.4(5) . .
C30 C31 H31 119.8 . .
C26 C31 H31 119.8 . .
C29 C32 P2 115.2(4) . .
C29 C32 H32A 108.5 . .
P2 C32 H32A 108.5 . .
C29 C32 H32B 108.5 . .
P2 C32 H32B 108.5 . .
H32A C32 H32B 107.5 . .
C34 C33 P3 114.7(4) . .
C34 C33 H33A 108.6 . .
P3 C33 H33A 108.6 . .
C34 C33 H33B 108.6 . .
P3 C33 H33B 108.6 . .
H33A C33 H33B 107.6 . .
C36 C34 C35 118.2(5) . .
C36 C34 C33 121.7(4) . .
C35 C34 C33 120.1(4) . .
C34 C35 C36 120.6(5) . 7_655
C34 C35 H35 119.7 . .
C36 C35 H35 119.7 7_655 .
C34 C36 C35 121.2(5) . 7_655
C34 C36 H36 119.4 . .
C35 C36 H36 119.4 7_655 .

loop_
_geom_bond_atom_site_label_1
_geom_bond_atom_site_label_2
_geom_bond_distance
_geom_bond_site_symmetry_2
Cu1 N2 1.971(4) .
Cu1 N3 2.021(4) .
Cu1 N1 2.025(4) .
Cu1 Cl1 2.2167(14) .
Cu1 O2 2.263(3) .
Cu2 N5 1.948(4) .
Cu2 N4 2.013(4) .
Cu2 N6 2.021(4) .
Cu2 Cl2 2.1997(13) .
Cu2 O1 2.324(3) .
P1 O2 1.522(3) .
P1 O3 1.530(3) .
P1 O1 1.563(3) .
P1 C25 1.803(5) .
P2 O4B 1.320(17) .
P2 O6A 1.390(13) .
P2 O5 1.559(4) .
P2 O6B 1.654(11) .
P2 O4A 1.750(16) .
P2 C32 1.775(6) .
P3 O9 1.503(3) .
P3 O8 1.529(3) .
P3 O7 1.568(4) .
P3 C33 1.807(5) .
O5 H5' 0.8400 .
O7 H7' 0.8400 .
O8 H8' 0.8400 .
O91 H91A 0.847(19) .
O91 H91B 0.839(19) .
O92 H92A 0.84(2) .
O92 H92B 0.83(2) .
N1 C12 1.343(6) .
N1 C8 1.358(6) .
N2 C7 1.325(6) .
N2 C6 1.333(6) .
N3 C1 1.333(6) .
N3 C5 1.367(6) .
N4 C13 1.339(6) .
N4 C17 1.349(6) .
N5 C18 1.341(6) .
N5 C19 1.350(6) 2_655
N6 C24 1.342(6) .
N6 C20 1.347(6) .
C1 C2 1.382(7) .
C1 H1 0.9500 .
C2 C3 1.386(7) .
C2 H2 0.9500 .
C3 C4 1.396(7) .
C3 H3 0.9500 .
C4 C5 1.383(7) .
C4 H4 0.9500 .
C5 C6 1.476(7) .
C6 C7 1.417(7) 2_655
C7 C6 1.417(7) 2_655
C7 C8 1.479(7) .
C8 C9 1.387(7) .
C9 C10 1.388(7) .
C9 H9 0.9500 .
C10 C11 1.379(7) .
C10 H10 0.9500 .
C11 C12 1.375(7) .
C11 H11 0.9500 .
C12 H12 0.9500 .
C13 C14 1.388(7) .
C13 H13 0.9500 .
C14 C15 1.371(7) .
C14 H14 0.9500 .
C15 C16 1.399(7) .
C15 H15 0.9500 .
C16 C17 1.379(7) .
C16 H16 0.9500 .
C17 C18 1.484(6) .
C18 C19 1.406(7) .
C19 N5 1.350(6) 2_655
C19 C20 1.487(7) 2_655
C20 C21 1.382(7) .
C20 C19 1.487(7) 2_655
C21 C22 1.386(7) .
C21 H21 0.9500 .
C22 C23 1.393(8) .
C22 H22 0.9500 .
C23 C24 1.384(7) .
C23 H23 0.9500 .
C24 H24 0.9500 .
C25 C26 1.519(7) .
C25 H25A 0.9900 .
C25 H25B 0.9900 .
C26 C27 1.393(7) .
C26 C31 1.398(7) .
C27 C28 1.393(7) .
C27 H27 0.9500 .
C28 C29 1.380(8) .
C28 H28 0.9500 .
C29 C30 1.403(8) .
C29 C32 1.519(7) .
C30 C31 1.386(7) .
C30 H30 0.9500 .
C31 H31 0.9500 .
C32 H32A 0.9900 .
C32 H32B 0.9900 .
C33 C34 1.513(7) .
C33 H33A 0.9900 .
C33 H33B 0.9900 .
C34 C36 1.392(7) .
C34 C35 1.393(7) .
C35 C36 1.395(7) 7_655
C35 H35 0.9500 .
C36 C35 1.395(7) 7_655
C36 H36 0.9500 .

loop_
_geom_torsion_atom_site_label_1
_geom_torsion_atom_site_label_2
_geom_torsion_atom_site_label_3
_geom_torsion_atom_site_label_4
_geom_torsion
_geom_torsion_site_symmetry_1
_geom_torsion_site_symmetry_4
O2 P1 O1 Cu2 -169.4(2) . .
O3 P1 O1 Cu2 -43.3(3) . .
C25 P1 O1 Cu2 71.5(3) . .
N5 Cu2 O1 P1 109.4(2) . .
N4 Cu2 O1 P1 29.8(3) . .
N6 Cu2 O1 P1 -170.7(2) . .
Cl2 Cu2 O1 P1 -71.2(2) . .
O3 P1 O2 Cu1 41.8(3) . .
O1 P1 O2 Cu1 165.6(2) . .
C25 P1 O2 Cu1 -78.2(3) . .
N2 Cu1 O2 P1 -102.4(2) . .
N3 Cu1 O2 P1 -22.1(3) . .
N1 Cu1 O2 P1 178.4(2) . .
Cl1 Cu1 O2 P1 78.0(2) . .
N2 Cu1 N1 C12 173.3(4) . .
N3 Cu1 N1 C12 149.8(4) . .
Cl1 Cu1 N1 C12 7.2(4) . .
O2 Cu1 N1 C12 -96.7(4) . .
N2 Cu1 N1 C8 -3.9(3) . .
N3 Cu1 N1 C8 -27.3(6) . .
Cl1 Cu1 N1 C8 -169.9(3) . .
O2 Cu1 N1 C8 86.1(3) . .
N3 Cu1 N2 C7 -179.1(4) . .
N1 Cu1 N2 C7 9.7(3) . .
Cl1 Cu1 N2 C7 97.5(6) . .
O2 Cu1 N2 C7 -80.8(4) . .
N3 Cu1 N2 C6 6.0(3) . .
N1 Cu1 N2 C6 -165.2(4) . .
Cl1 Cu1 N2 C6 -77.5(6) . .
O2 Cu1 N2 C6 104.2(3) . .
N2 Cu1 N3 C1 168.1(4) . .
N1 Cu1 N3 C1 -168.5(4) . .
Cl1 Cu1 N3 C1 -25.6(4) . .
O2 Cu1 N3 C1 79.4(4) . .
N2 Cu1 N3 C5 2.9(3) . .
N1 Cu1 N3 C5 26.3(6) . .
Cl1 Cu1 N3 C5 169.1(3) . .
O2 Cu1 N3 C5 -85.9(3) . .
N5 Cu2 N4 C13 -168.0(4) . .
N6 Cu2 N4 C13 179.7(4) . .
Cl2 Cu2 N4 C13 27.2(4) . .
O1 Cu2 N4 C13 -80.9(4) . .
N5 Cu2 N4 C17 0.5(3) . .
N6 Cu2 N4 C17 -11.8(7) . .
Cl2 Cu2 N4 C17 -164.3(3) . .
O1 Cu2 N4 C17 87.7(3) . .
N4 Cu2 N5 C18 -8.4(4) . .
N6 Cu2 N5 C18 167.2(4) . .
Cl2 Cu2 N5 C18 74.3(6) . .
O1 Cu2 N5 C18 -107.9(4) . .
N4 Cu2 N5 C19 175.8(4) . 2_655
N6 Cu2 N5 C19 -8.6(4) . 2_655
Cl2 Cu2 N5 C19 -101.5(5) . 2_655
O1 Cu2 N5 C19 76.3(4) . 2_655
N5 Cu2 N6 C24 -173.1(4) . .
N4 Cu2 N6 C24 -160.8(4) . .
Cl2 Cu2 N6 C24 -8.5(4) . .
O1 Cu2 N6 C24 97.2(4) . .
N5 Cu2 N6 C20 1.7(4) . .
N4 Cu2 N6 C20 14.0(7) . .
Cl2 Cu2 N6 C20 166.3(3) . .
O1 Cu2 N6 C20 -88.0(4) . .
C5 N3 C1 C2 1.3(7) . .
Cu1 N3 C1 C2 -163.4(4) . .
N3 C1 C2 C3 0.5(8) . .
C1 C2 C3 C4 -0.6(8) . .
C2 C3 C4 C5 -0.9(8) . .
C1 N3 C5 C4 -3.0(7) . .
Cu1 N3 C5 C4 163.6(4) . .
C1 N3 C5 C6 -176.8(4) . .
Cu1 N3 C5 C6 -10.3(5) . .
C3 C4 C5 N3 2.8(7) . .
C3 C4 C5 C6 175.9(5) . .
C7 N2 C6 C7 -8.9(6) . 2_655
Cu1 N2 C6 C7 165.6(3) . 2_655
C7 N2 C6 C5 172.4(4) . .
Cu1 N2 C6 C5 -13.1(5) . .
N3 C5 C6 N2 15.2(6) . .
C4 C5 C6 N2 -158.4(5) . .
N3 C5 C6 C7 -163.3(5) . 2_655
C4 C5 C6 C7 23.1(8) . 2_655
C6 N2 C7 C6 -13.4(6) . 2_655
Cu1 N2 C7 C6 172.1(3) . 2_655
C6 N2 C7 C8 161.2(4) . .
Cu1 N2 C7 C8 -13.2(5) . .
C12 N1 C8 C9 -3.9(7) . .
Cu1 N1 C8 C9 173.5(4) . .
C12 N1 C8 C7 -179.1(4) . .
Cu1 N1 C8 C7 -1.7(5) . .
N2 C7 C8 N1 9.4(6) . .
C6 C7 C8 N1 -176.9(5) 2_655 .
N2 C7 C8 C9 -165.6(5) . .
C6 C7 C8 C9 8.0(8) 2_655 .
N1 C8 C9 C10 2.8(7) . .
C7 C8 C9 C10 177.4(5) . .
C8 C9 C10 C11 0.3(8) . .
C9 C10 C11 C12 -2.2(8) . .
C8 N1 C12 C11 1.9(7) . .
Cu1 N1 C12 C11 -175.2(4) . .
C10 C11 C12 N1 1.1(8) . .
C17 N4 C13 C14 -2.2(7) . .
Cu2 N4 C13 C14 166.0(4) . .
N4 C13 C14 C15 0.8(8) . .
C13 C14 C15 C16 0.8(8) . .
C14 C15 C16 C17 -0.9(8) . .
C13 N4 C17 C16 2.1(7) . .
Cu2 N4 C17 C16 -167.3(4) . .
C13 N4 C17 C18 175.8(4) . .
Cu2 N4 C17 C18 6.4(5) . .
C15 C16 C17 N4 -0.5(7) . .
C15 C16 C17 C18 -173.6(5) . .
C19 N5 C18 C19 8.6(6) 2_655 .
Cu2 N5 C18 C19 -166.8(3) . .
C19 N5 C18 C17 -170.6(4) 2_655 .
Cu2 N5 C18 C17 14.0(5) . .
N4 C17 C18 N5 -13.0(6) . .
C16 C17 C18 N5 160.7(5) . .
N4 C17 C18 C19 167.9(5) . .
C16 C17 C18 C19 -18.4(8) . .
N5 C18 C19 N5 -22.2(6) . 2_655
C17 C18 C19 N5 156.9(5) . 2_655
N5 C18 C19 C20 153.1(5) . 2_655
C17 C18 C19 C20 -27.8(9) . 2_655
C24 N6 C20 C21 4.8(7) . .
Cu2 N6 C20 C21 -170.4(4) . .
C24 N6 C20 C19 179.8(4) . 2_655
Cu2 N6 C20 C19 4.6(5) . 2_655
N6 C20 C21 C22 -3.8(8) . .
C19 C20 C21 C22 -178.2(5) 2_655 .
C20 C21 C22 C23 0.5(8) . .
C21 C22 C23 C24 1.6(8) . .
C20 N6 C24 C23 -2.5(7) . .
Cu2 N6 C24 C23 172.2(4) . .
C22 C23 C24 N6 -0.7(8) . .
O2 P1 C25 C26 -58.1(4) . .
O3 P1 C25 C26 177.9(4) . .
O1 P1 C25 C26 61.3(4) . .
P1 C25 C26 C27 -92.3(5) . .
P1 C25 C26 C31 83.8(5) . .
C31 C26 C27 C28 -2.5(7) . .
C25 C26 C27 C28 173.7(4) . .
C26 C27 C28 C29 0.5(8) . .
C27 C28 C29 C30 1.7(8) . .
C27 C28 C29 C32 -175.5(5) . .
C28 C29 C30 C31 -2.0(7) . .
C32 C29 C30 C31 175.3(5) . .
C29 C30 C31 C26 0.1(7) . .
C27 C26 C31 C30 2.2(7) . .
C25 C26 C31 C30 -174.0(4) . .
C28 C29 C32 P2 -99.6(6) . .
C30 C29 C32 P2 83.2(6) . .
O4B P2 C32 C29 -35.3(9) . .
O6A P2 C32 C29 60.5(10) . .
O5 P2 C32 C29 -166.4(4) . .
O6B P2 C32 C29 84.1(6) . .
O4A P2 C32 C29 -56.0(7) . .
O9 P3 C33 C34 55.3(4) . .
O8 P3 C33 C34 178.7(3) . .
O7 P3 C33 C34 -64.4(4) . .
P3 C33 C34 C36 66.1(6) . .
P3 C33 C34 C35 -114.6(5) . .
C36 C34 C35 C36 1.6(8) . 7_655
C33 C34 C35 C36 -177.7(4) . 7_655
C35 C34 C36 C35 -1.7(8) . 7_655
C33 C34 C36 C35 177.7(4) . 7_655
